data_4500930
loop_
_publ_author_name
'Hao, Hong-Jun'
'Sun, Di'
'Li, Yun-Hua'
'Liu, Fu-Jing'
'Huang, Rong-Bin'
'Zheng, Lan-Sun'

_publ_section_title
;
 Effect of Different Carboxylates on a Series of Ag(I) Coordination
 Compounds with Benzoguanamine Ligand
;
_journal_issue 8
_journal_name_full 'Crystal Growth &amp; Design'
_journal_page_first 3564
_journal_paper_doi 10.1021/cg200534x
_journal_volume 11
_journal_year 2011
_chemical_formula_sum 'C35 H31 Ag2 N15 O13'
_chemical_formula_weight 1085.49
_chemical_name_systematic
; 
 ? 
;
_space_group_IT_number 9
_symmetry_cell_setting monoclinic
_symmetry_space_group_name_Hall 'C -2yc'
_symmetry_space_group_name_H-M 'C 1 c 1'
_atom_sites_solution_hydrogens geom
_atom_sites_solution_primary direct
_atom_sites_solution_secondary difmap
_audit_creation_method SHELXL-97
_cell_angle_alpha 90.000(2)
_cell_angle_beta 118.940(2)
_cell_angle_gamma 90.000(2)
_cell_formula_units_Z 4
_cell_length_a 13.3870(14)
_cell_length_b 32.4616(16)
_cell_length_c 10.381(2)
_cell_measurement_reflns_used 9736
_cell_measurement_temperature 173(2)
_cell_measurement_theta_max 56.843
_cell_measurement_theta_min 5.123
_cell_volume 3947.9(9)
_computing_structure_refinement 'SHELXL-97 (Sheldrick, 1997)'
_computing_structure_solution 'SHELXS-97 (Sheldrick, 1990)'
_diffrn_ambient_temperature 173(2)
_diffrn_detector_area_resol_mean none
_diffrn_measured_fraction_theta_full 0.996
_diffrn_measured_fraction_theta_max 0.996
_diffrn_measurement_device_type 'Bruker SMART CCD'
_diffrn_measurement_method '\f and \w'
_diffrn_radiation_monochromator graphite
_diffrn_radiation_source 'fine-focus sealed tube'
_diffrn_radiation_type MoK\a
_diffrn_radiation_wavelength 0.71073
_diffrn_reflns_av_R_equivalents 0.0217
_diffrn_reflns_av_sigmaI/netI 0.0401
_diffrn_reflns_limit_h_max 16
_diffrn_reflns_limit_h_min -16
_diffrn_reflns_limit_k_max 40
_diffrn_reflns_limit_k_min -21
_diffrn_reflns_limit_l_max 12
_diffrn_reflns_limit_l_min -11
_diffrn_reflns_number 10566
_diffrn_reflns_theta_full 26.00
_diffrn_reflns_theta_max 26.00
_diffrn_reflns_theta_min 1.85
_diffrn_standards_interval_count 0
_diffrn_standards_interval_time none
_diffrn_standards_number none
_exptl_absorpt_coefficient_mu 1.080
_exptl_absorpt_correction_T_max 0.8130
_exptl_absorpt_correction_T_min 0.6719
_exptl_absorpt_correction_type multi-scan
_exptl_absorpt_process_details 'SADABS (Bruker, 2002)'
_exptl_crystal_colour colorless
_exptl_crystal_density_diffrn 1.826
_exptl_crystal_density_method 'not measured'
_exptl_crystal_description block
_exptl_crystal_F_000 2176
_exptl_crystal_size_max 0.40
_exptl_crystal_size_mid 0.20
_exptl_crystal_size_min 0.20
_refine_diff_density_max 0.703
_refine_diff_density_min -0.427
_refine_diff_density_rms 0.064
_refine_ls_abs_structure_details 'Flack H D (1983), Acta Cryst. A39, 876-881'
_refine_ls_abs_structure_Flack 0.014(15)
_refine_ls_extinction_method none
_refine_ls_goodness_of_fit_ref 0.979
_refine_ls_hydrogen_treatment refall
_refine_ls_matrix_type full
_refine_ls_number_parameters 588
_refine_ls_number_reflns 6929
_refine_ls_number_restraints 2
_refine_ls_restrained_S_all 0.978
_refine_ls_R_factor_all 0.0277
_refine_ls_R_factor_gt 0.0275
_refine_ls_shift/su_max 0.002
_refine_ls_shift/su_mean 0.000
_refine_ls_structure_factor_coef Fsqd
_refine_ls_weighting_details 'calc w=1/[\s^2^(Fo^2^)+(0.0459P)^2^+0.0000P] where P=(Fo^2^+2Fc^2^)/3'
_refine_ls_weighting_scheme calc
_refine_ls_wR_factor_gt 0.0701
_refine_ls_wR_factor_ref 0.0703
_reflns_number_gt 6868
_reflns_number_total 6929
_reflns_threshold_expression >2sigma(I)
_cod_data_source_file cg200534x_si_002.cif
_cod_data_source_block p7
_cod_original_cell_volume 3948.0(10)
_cod_original_sg_symbol_H-M Cc
_cod_database_code 4500930

loop_
_symmetry_equiv_pos_as_xyz
'x, y, z'
'x, -y, z+1/2'
'x+1/2, y+1/2, z'
'x+1/2, -y+1/2, z+1/2'

loop_
_atom_site_label
_atom_site_type_symbol
_atom_site_fract_x
_atom_site_fract_y
_atom_site_fract_z
_atom_site_U_iso_or_equiv
_atom_site_adp_type
_atom_site_occupancy
_atom_site_symmetry_multiplicity
_atom_site_calc_flag
_atom_site_refinement_flags
Ag1 Ag 0.82593(2) 0.121256(7) 1.33882(2) 0.02651(7) Uani 1 1 d .
Ag2 Ag 0.76026(2) 0.038031(8) 1.43040(3) 0.03026(8) Uani 1 1 d .
C1 C 0.7802(3) 0.32232(9) 1.2840(4) 0.0203(6) Uani 1 1 d .
C2 C 0.8300(3) 0.34564(10) 1.4113(4) 0.0235(7) Uani 1 1 d .
H2A H 0.8761 0.3326 1.5033 0.028 Uiso 1 1 calc R
C3 C 0.8135(3) 0.38774(11) 1.4062(4) 0.0281(8) Uani 1 1 d .
H3A H 0.8467 0.4034 1.4944 0.034 Uiso 1 1 calc R
C4 C 0.7486(3) 0.40696(11) 1.2723(5) 0.0319(8) Uani 1 1 d .
H4A H 0.7363 0.4359 1.2689 0.038 Uiso 1 1 calc R
C5 C 0.7017(3) 0.38459(11) 1.1438(5) 0.0309(8) Uani 1 1 d .
H5A H 0.6590 0.3981 1.0519 0.037 Uiso 1 1 calc R
C6 C 0.7169(3) 0.34213(11) 1.1488(4) 0.0261(7) Uani 1 1 d .
H6A H 0.6842 0.3266 1.0601 0.031 Uiso 1 1 calc R
C7 C 0.7881(3) 0.27657(10) 1.2935(4) 0.0196(6) Uani 1 1 d .
C8 C 0.7091(3) 0.21420(10) 1.2114(4) 0.0184(6) Uani 1 1 d .
C9 C 0.8817(3) 0.21978(10) 1.4178(3) 0.0183(6) Uani 1 1 d .
C10 C 0.8892(3) 0.15878(10) 1.0853(4) 0.0243(7) Uani 1 1 d .
C11 C 0.8255(4) 0.18802(11) 0.9804(5) 0.0351(9) Uani 1 1 d .
H11A H 0.7595 0.1802 0.8920 0.042 Uiso 1 1 calc R
C12 C 0.8596(4) 0.22911(12) 1.0064(5) 0.0441(11) Uani 1 1 d .
H12A H 0.8175 0.2494 0.9346 0.053 Uiso 1 1 calc R
C13 C 0.9536(4) 0.24030(12) 1.1352(5) 0.0445(11) Uani 1 1 d .
H13A H 0.9753 0.2685 1.1522 0.053 Uiso 1 1 calc R
C14 C 1.0170(4) 0.21166(12) 1.2399(5) 0.0382(9) Uani 1 1 d .
H14A H 1.0829 0.2199 1.3279 0.046 Uiso 1 1 calc R
C15 C 0.9841(3) 0.17015(12) 1.2166(4) 0.0299(8) Uani 1 1 d .
H15A H 1.0261 0.1501 1.2895 0.036 Uiso 1 1 calc R
C16 C 0.8575(3) 0.11447(10) 1.0563(4) 0.0211(6) Uani 1 1 d .
C17 C 0.7785(3) 0.06216(10) 0.8955(4) 0.0218(7) Uani 1 1 d .
C18 C 0.8673(3) 0.04944(10) 1.1400(4) 0.0226(7) Uani 1 1 d .
C19 C 0.9530(3) 0.09155(10) 1.6748(4) 0.0205(7) Uani 1 1 d .
C20 C 1.0262(3) 0.10188(11) 1.8368(4) 0.0221(7) Uani 1 1 d .
C21 C 1.0566(3) 0.07180(11) 1.9421(4) 0.0254(7) Uani 1 1 d .
H21A H 1.0329 0.0441 1.9144 0.031 Uiso 1 1 calc R
C22 C 1.1219(3) 0.08208(12) 2.0885(4) 0.0277(8) Uani 1 1 d .
C23 C 1.1603(3) 0.12161(11) 2.1346(4) 0.0269(8) Uani 1 1 d .
H23A H 1.2054 0.1282 2.2360 0.032 Uiso 1 1 calc R
C24 C 1.1303(3) 0.15083(11) 2.0273(4) 0.0253(7) Uani 1 1 d .
C25 C 1.0615(3) 0.14234(11) 1.8779(4) 0.0222(7) Uani 1 1 d .
H25A H 1.0393 0.1636 1.8064 0.027 Uiso 1 1 calc R
C26 C 0.6142(3) 0.06630(11) 1.1082(4) 0.0227(7) Uani 1 1 d .
C27 C 0.5471(3) 0.06125(10) 0.9430(3) 0.0186(6) Uani 1 1 d .
C28 C 0.5316(3) 0.09516(10) 0.8526(4) 0.0198(6) Uani 1 1 d .
H28A H 0.5638 0.1211 0.8940 0.024 Uiso 1 1 calc R
C29 C 0.4691(3) 0.09032(10) 0.7029(4) 0.0208(6) Uani 1 1 d .
C30 C 0.4198(3) 0.05336(11) 0.6367(4) 0.0231(7) Uani 1 1 d .
H30A H 0.3762 0.0507 0.5328 0.028 Uiso 1 1 calc R
C31 C 0.4373(3) 0.02077(10) 0.7292(4) 0.0209(7) Uani 1 1 d .
C32 C 0.5007(3) 0.02340(11) 0.8814(4) 0.0218(7) Uani 1 1 d .
H32A H 0.5118 -0.0001 0.9416 0.026 Uiso 1 1 calc R
C33 C 0.7005(4) 0.17329(15) 1.5765(5) 0.0419(10) Uani 1 1 d .
H33A H 0.7376 0.1502 1.6436 0.063 Uiso 1 1 calc R
H33B H 0.6757 0.1937 1.6248 0.063 Uiso 1 1 calc R
H33C H 0.7545 0.1861 1.5503 0.063 Uiso 1 1 calc R
C34 C 0.5162(4) 0.18858(13) 1.3551(5) 0.0361(9) Uani 1 1 d .
H34A H 0.4522 0.1745 1.2731 0.054 Uiso 1 1 calc R
H34B H 0.5494 0.2088 1.3165 0.054 Uiso 1 1 calc R
H34C H 0.4887 0.2027 1.4154 0.054 Uiso 1 1 calc R
C35 C 0.5888(3) 0.11882(11) 1.4122(4) 0.0307(8) Uani 1 1 d .
H35A H 0.5238 0.1108 1.3230 0.037 Uiso 1 1 calc R
N1 N 1.1723(3) 0.19324(10) 2.0686(4) 0.0336(7) Uani 1 1 d .
N2 N 1.1484(3) 0.04964(12) 2.2008(4) 0.0369(8) Uani 1 1 d .
N3 N 0.4516(3) 0.12636(10) 0.6089(4) 0.0273(7) Uani 1 1 d .
N4 N 0.3843(3) -0.01906(9) 0.6639(4) 0.0297(7) Uani 1 1 d .
N5 N 0.7973(2) 0.19478(8) 1.3220(3) 0.0184(5) Uani 1 1 d .
N6 N 0.6995(2) 0.25543(8) 1.1934(3) 0.0200(5) Uani 1 1 d .
N7 N 0.8819(2) 0.26104(8) 1.4057(3) 0.0186(5) Uani 1 1 d .
N8 N 0.9703(2) 0.20310(9) 1.5324(3) 0.0260(6) Uani 1 1 d .
H8A H 1.0257 0.2189 1.5961 0.031 Uiso 1 1 calc R
H8B H 0.9739 0.1762 1.5450 0.031 Uiso 1 1 calc R
N9 N 0.6232(2) 0.19155(9) 1.1116(3) 0.0245(6) Uani 1 1 d .
H9A H 0.6254 0.1645 1.1193 0.029 Uiso 1 1 calc R
H9B H 0.5645 0.2036 1.0380 0.029 Uiso 1 1 calc R
N10 N 0.9048(3) 0.02354(9) 1.2527(3) 0.0275(7) Uani 1 1 d .
H10A H 0.8923 -0.0031 1.2367 0.033 Uiso 1 1 calc R
H10B H 0.9421 0.0330 1.3434 0.033 Uiso 1 1 calc R
N11 N 0.7187(3) 0.04983(9) 0.7557(3) 0.0260(6) Uani 1 1 d .
H11B H 0.7010 0.0237 0.7353 0.031 Uiso 1 1 calc R
H11C H 0.6969 0.0679 0.6838 0.031 Uiso 1 1 calc R
N12 N 0.8888(2) 0.09018(8) 1.1730(3) 0.0223(6) Uani 1 1 d .
N13 N 0.8108(2) 0.03407(8) 1.0033(3) 0.0217(6) Uani 1 1 d .
N14 N 0.8026(2) 0.10294(8) 0.9167(3) 0.0219(6) Uani 1 1 d .
N15 N 0.6027(2) 0.15844(10) 1.4450(3) 0.0278(6) Uani 1 1 d .
O1 O 0.3907(3) -0.04704(8) 0.7447(3) 0.0394(7) Uani 1 1 d .
O2 O 0.3350(3) -0.02121(9) 0.5295(3) 0.0442(8) Uani 1 1 d .
O3 O 0.5023(3) 0.15775(9) 0.6682(3) 0.0408(7) Uani 1 1 d .
O4 O 0.3876(3) 0.12270(9) 0.4763(3) 0.0410(7) Uani 1 1 d .
O5 O 1.1366(3) 0.01409(10) 2.1598(4) 0.0564(9) Uani 1 1 d .
O6 O 1.1791(3) 0.06088(11) 2.3262(3) 0.0478(8) Uani 1 1 d .
O7 O 1.2395(3) 0.19987(10) 2.1994(3) 0.0495(8) Uani 1 1 d .
O8 O 1.1402(3) 0.21919(9) 1.9729(4) 0.0500(8) Uani 1 1 d .
O9 O 0.9159(2) 0.05560(8) 1.6451(3) 0.0345(6) Uani 1 1 d .
O10 O 0.9360(2) 0.11961(7) 1.5852(3) 0.0284(6) Uani 1 1 d .
O11 O 0.6454(2) 0.10206(7) 1.1557(3) 0.0283(5) Uani 1 1 d .
O12 O 0.6342(3) 0.03433(7) 1.1844(3) 0.0290(6) Uani 1 1 d .
O13 O 0.6545(3) 0.09144(9) 1.4894(3) 0.0442(7) Uani 1 1 d .

loop_
_atom_site_aniso_label
_atom_site_aniso_U_11
_atom_site_aniso_U_22
_atom_site_aniso_U_33
_atom_site_aniso_U_23
_atom_site_aniso_U_13
_atom_site_aniso_U_12
Ag1 0.03171(13) 0.01891(12) 0.01883(12) -0.00257(10) 0.00426(10) -0.00242(10)
Ag2 0.03540(15) 0.02303(13) 0.01866(13) -0.00165(10) 0.00224(11) 0.00152(11)
C1 0.0186(14) 0.0153(15) 0.0271(17) -0.0001(13) 0.0111(13) -0.0013(12)
C2 0.0245(16) 0.0193(16) 0.0275(18) 0.0008(14) 0.0132(14) -0.0016(13)
C3 0.0256(17) 0.0194(16) 0.040(2) -0.0092(15) 0.0166(16) -0.0053(14)
C4 0.0306(18) 0.0166(16) 0.053(2) 0.0048(16) 0.0242(18) -0.0008(14)
C5 0.0228(17) 0.0236(18) 0.042(2) 0.0124(16) 0.0122(17) 0.0026(14)
C6 0.0227(16) 0.0209(16) 0.0304(18) 0.0010(14) 0.0096(14) -0.0052(13)
C7 0.0195(15) 0.0169(15) 0.0222(16) -0.0014(13) 0.0099(13) -0.0009(12)
C8 0.0155(14) 0.0179(15) 0.0189(16) -0.0003(12) 0.0061(12) -0.0006(12)
C9 0.0175(14) 0.0190(15) 0.0168(15) -0.0019(12) 0.0070(13) -0.0050(12)
C10 0.0327(18) 0.0164(16) 0.0333(19) -0.0016(14) 0.0233(16) 0.0006(13)
C11 0.054(2) 0.0208(17) 0.034(2) 0.0033(16) 0.0243(19) 0.0036(17)
C12 0.076(3) 0.0151(17) 0.054(3) 0.0051(18) 0.042(3) 0.0054(19)
C13 0.076(3) 0.0205(19) 0.057(3) -0.0095(19) 0.048(3) -0.011(2)
C14 0.048(2) 0.031(2) 0.045(2) -0.0156(18) 0.030(2) -0.0196(18)
C15 0.0361(19) 0.0255(18) 0.034(2) -0.0047(15) 0.0213(17) -0.0066(15)
C16 0.0237(15) 0.0162(15) 0.0258(17) 0.0008(13) 0.0138(14) 0.0029(13)
C17 0.0226(16) 0.0230(16) 0.0213(16) 0.0016(13) 0.0117(14) 0.0016(13)
C18 0.0250(16) 0.0166(15) 0.0248(17) -0.0024(13) 0.0110(14) 0.0005(13)
C19 0.0200(15) 0.0168(15) 0.0193(16) 0.0002(13) 0.0052(13) -0.0001(12)
C20 0.0194(15) 0.0245(17) 0.0192(16) -0.0020(13) 0.0068(13) -0.0039(13)
C21 0.0230(16) 0.0263(17) 0.0240(17) 0.0005(14) 0.0090(14) -0.0044(14)
C22 0.0216(16) 0.036(2) 0.0203(17) 0.0055(15) 0.0058(14) 0.0005(15)
C23 0.0228(17) 0.036(2) 0.0170(17) -0.0047(14) 0.0053(15) 0.0008(14)
C24 0.0203(16) 0.0263(18) 0.0265(18) -0.0063(14) 0.0090(15) 0.0006(14)
C25 0.0224(16) 0.0222(16) 0.0193(16) -0.0006(13) 0.0081(14) 0.0008(13)
C26 0.0193(15) 0.0237(17) 0.0175(16) -0.0009(14) 0.0029(13) -0.0009(13)
C27 0.0167(14) 0.0190(16) 0.0169(16) 0.0004(12) 0.0056(13) 0.0012(12)
C28 0.0174(14) 0.0173(15) 0.0219(16) -0.0014(13) 0.0073(13) -0.0001(12)
C29 0.0197(15) 0.0207(16) 0.0207(16) 0.0029(13) 0.0087(13) 0.0008(12)
C30 0.0209(16) 0.0244(18) 0.0213(17) -0.0020(14) 0.0080(14) 0.0038(14)
C31 0.0212(15) 0.0183(16) 0.0219(16) -0.0068(13) 0.0095(13) -0.0030(13)
C32 0.0207(15) 0.0179(16) 0.0245(17) 0.0024(13) 0.0091(14) 0.0029(13)
C33 0.042(2) 0.049(3) 0.034(2) -0.001(2) 0.019(2) -0.002(2)
C34 0.046(2) 0.033(2) 0.031(2) 0.0080(17) 0.0197(18) 0.0105(18)
C35 0.039(2) 0.033(2) 0.0204(18) 0.0009(14) 0.0142(17) 0.0049(16)
N1 0.0321(16) 0.0314(17) 0.0326(18) -0.0141(15) 0.0120(15) -0.0047(14)
N2 0.0301(17) 0.045(2) 0.0262(18) 0.0109(16) 0.0063(15) -0.0016(16)
N3 0.0318(16) 0.0269(16) 0.0251(17) 0.0049(13) 0.0153(14) 0.0030(13)
N4 0.0318(16) 0.0212(16) 0.0294(17) -0.0058(13) 0.0096(14) -0.0020(13)
N5 0.0162(13) 0.0163(12) 0.0187(13) -0.0019(11) 0.0052(12) -0.0003(10)
N6 0.0191(13) 0.0140(12) 0.0211(13) 0.0001(11) 0.0052(11) 0.0021(10)
N7 0.0165(12) 0.0129(12) 0.0205(14) 0.0002(10) 0.0043(11) 0.0004(10)
N8 0.0225(14) 0.0137(13) 0.0294(16) 0.0002(12) 0.0027(12) -0.0043(11)
N9 0.0218(14) 0.0179(14) 0.0216(14) -0.0011(12) 0.0009(12) 0.0004(11)
N10 0.0374(17) 0.0145(13) 0.0189(14) 0.0008(12) 0.0043(13) -0.0022(12)
N11 0.0354(16) 0.0178(13) 0.0175(14) 0.0002(11) 0.0069(13) -0.0017(12)
N12 0.0264(14) 0.0155(13) 0.0228(14) 0.0009(11) 0.0102(12) 0.0009(11)
N13 0.0255(14) 0.0158(13) 0.0203(14) 0.0013(11) 0.0083(12) 0.0036(11)
N14 0.0291(14) 0.0156(13) 0.0241(15) 0.0011(11) 0.0154(12) 0.0016(11)
N15 0.0287(15) 0.0296(16) 0.0222(15) 0.0028(12) 0.0099(13) 0.0054(13)
O1 0.0476(16) 0.0228(13) 0.0353(15) -0.0019(12) 0.0103(13) -0.0094(12)
O2 0.0560(19) 0.0306(16) 0.0262(15) -0.0127(12) 0.0041(14) -0.0061(14)
O3 0.062(2) 0.0224(14) 0.0359(16) 0.0030(12) 0.0217(15) -0.0045(13)
O4 0.0439(16) 0.0456(18) 0.0203(15) 0.0116(11) 0.0049(13) -0.0040(13)
O5 0.074(2) 0.0396(19) 0.0362(17) 0.0164(15) 0.0112(17) -0.0033(17)
O6 0.0469(17) 0.066(2) 0.0196(15) 0.0086(14) 0.0075(13) -0.0045(16)
O7 0.0432(17) 0.0443(18) 0.0410(17) -0.0209(15) 0.0045(14) -0.0048(14)
O8 0.067(2) 0.0258(14) 0.0458(18) -0.0069(14) 0.0179(16) -0.0046(15)
O9 0.0428(15) 0.0197(13) 0.0204(12) 0.0030(10) -0.0010(12) -0.0048(11)
O10 0.0334(15) 0.0263(14) 0.0158(12) 0.0018(9) 0.0043(11) -0.0094(10)
O11 0.0324(13) 0.0176(12) 0.0211(12) -0.0023(10) 0.0021(10) -0.0030(10)
O12 0.0420(16) 0.0166(12) 0.0177(13) 0.0010(9) 0.0061(12) 0.0003(10)
O13 0.067(2) 0.0384(16) 0.0285(14) 0.0085(13) 0.0245(15) 0.0194(15)

loop_
_atom_type_symbol
_atom_type_description
_atom_type_scat_dispersion_real
_atom_type_scat_dispersion_imag
_atom_type_scat_source
C C 0.0033 0.0016 'International Tables Vol C Tables 4.2.6.8 and 6.1.1.4'
H H 0.0000 0.0000 'International Tables Vol C Tables 4.2.6.8 and 6.1.1.4'
N N 0.0061 0.0033 'International Tables Vol C Tables 4.2.6.8 and 6.1.1.4'
O O 0.0106 0.0060 'International Tables Vol C Tables 4.2.6.8 and 6.1.1.4'
Ag Ag -0.8971 1.1015 'International Tables Vol C Tables 4.2.6.8 and 6.1.1.4'

loop_
_geom_angle_atom_site_label_1
_geom_angle_atom_site_label_2
_geom_angle_atom_site_label_3
_geom_angle
_geom_angle_site_symmetry_1
_geom_angle_site_symmetry_3
_geom_angle_publ_flag
O10 Ag1 O11 140.65(10) . . y
O10 Ag1 N5 95.72(9) . . y
O11 Ag1 N5 98.06(8) . . y
O10 Ag1 N12 121.76(10) . . y
O11 Ag1 N12 83.68(9) . . y
N5 Ag1 N12 116.75(9) . . y
O10 Ag1 Ag2 76.11(6) . . ?
O11 Ag1 Ag2 71.53(6) . . ?
N5 Ag1 Ag2 145.00(6) . . ?
N12 Ag1 Ag2 95.73(7) . . ?
O9 Ag2 O12 160.60(10) . . y
O9 Ag2 N13 87.23(9) . 2 y
O12 Ag2 N13 103.84(9) . 2 y
O9 Ag2 O13 86.80(11) . . y
O12 Ag2 O13 96.37(10) . . y
N13 Ag2 O13 133.78(10) 2 . y
O9 Ag2 Ag1 79.74(7) . . ?
O12 Ag2 Ag1 82.53(7) . . ?
N13 Ag2 Ag1 147.36(7) 2 . ?
O13 Ag2 Ag1 75.57(7) . . ?
C2 C1 C6 119.1(3) . . ?
C2 C1 C7 119.8(3) . . ?
C6 C1 C7 121.0(3) . . ?
C3 C2 C1 120.7(3) . . ?
C3 C2 H2A 119.6 . . ?
C1 C2 H2A 119.6 . . ?
C2 C3 C4 119.8(4) . . ?
C2 C3 H3A 120.1 . . ?
C4 C3 H3A 120.1 . . ?
C5 C4 C3 120.5(3) . . ?
C5 C4 H4A 119.8 . . ?
C3 C4 H4A 119.8 . . ?
C4 C5 C6 119.9(4) . . ?
C4 C5 H5A 120.1 . . ?
C6 C5 H5A 120.1 . . ?
C5 C6 C1 120.0(3) . . ?
C5 C6 H6A 120.0 . . ?
C1 C6 H6A 120.0 . . ?
N7 C7 N6 126.6(3) . . ?
N7 C7 C1 116.3(3) . . ?
N6 C7 C1 117.1(3) . . ?
N9 C8 N5 118.4(3) . . ?
N9 C8 N6 116.8(3) . . ?
N5 C8 N6 124.8(3) . . ?
N8 C9 N7 116.7(3) . . ?
N8 C9 N5 118.8(3) . . ?
N7 C9 N5 124.5(3) . . ?
C11 C10 C15 120.8(3) . . ?
C11 C10 C16 119.8(3) . . ?
C15 C10 C16 119.4(3) . . ?
C10 C11 C12 119.0(4) . . ?
C10 C11 H11A 120.5 . . ?
C12 C11 H11A 120.5 . . ?
C13 C12 C11 120.2(4) . . ?
C13 C12 H12A 119.9 . . ?
C11 C12 H12A 119.9 . . ?
C14 C13 C12 121.3(4) . . ?
C14 C13 H13A 119.4 . . ?
C12 C13 H13A 119.4 . . ?
C13 C14 C15 119.6(4) . . ?
C13 C14 H14A 120.2 . . ?
C15 C14 H14A 120.2 . . ?
C10 C15 C14 119.1(4) . . ?
C10 C15 H15A 120.5 . . ?
C14 C15 H15A 120.5 . . ?
N14 C16 N12 126.3(3) . . ?
N14 C16 C10 116.6(3) . . ?
N12 C16 C10 117.1(3) . . ?
N11 C17 N13 119.0(3) . . ?
N11 C17 N14 116.1(3) . . ?
N13 C17 N14 125.0(3) . . ?
N10 C18 N13 118.5(3) . . ?
N10 C18 N12 116.8(3) . . ?
N13 C18 N12 124.8(3) . . ?
O9 C19 O10 126.5(3) . . ?
O9 C19 C20 116.6(3) . . ?
O10 C19 C20 117.0(3) . . ?
C21 C20 C25 120.1(3) . . ?
C21 C20 C19 120.6(3) . . ?
C25 C20 C19 119.3(3) . . ?
C20 C21 C22 119.5(3) . . ?
C20 C21 H21A 120.3 . . ?
C22 C21 H21A 120.3 . . ?
C21 C22 C23 122.6(4) . . ?
C21 C22 N2 118.6(3) . . ?
C23 C22 N2 118.8(3) . . ?
C24 C23 C22 116.7(3) . . ?
C24 C23 H23A 121.6 . . ?
C22 C23 H23A 121.6 . . ?
C23 C24 C25 123.0(3) . . ?
C23 C24 N1 119.5(3) . . ?
C25 C24 N1 117.6(3) . . ?
C20 C25 C24 118.1(3) . . ?
C20 C25 H25A 120.9 . . ?
C24 C25 H25A 120.9 . . ?
O11 C26 O12 126.2(3) . . ?
O11 C26 C27 116.7(3) . . ?
O12 C26 C27 117.1(3) . . ?
C32 C27 C28 120.1(3) . . ?
C32 C27 C26 120.5(3) . . ?
C28 C27 C26 119.4(3) . . ?
C29 C28 C27 118.8(3) . . ?
C29 C28 H28A 120.6 . . ?
C27 C28 H28A 120.6 . . ?
C28 C29 C30 123.1(3) . . ?
C28 C29 N3 118.4(3) . . ?
C30 C29 N3 118.5(3) . . ?
C31 C30 C29 116.3(3) . . ?
C31 C30 H30A 121.8 . . ?
C29 C30 H30A 121.8 . . ?
C30 C31 C32 123.6(3) . . ?
C30 C31 N4 118.3(3) . . ?
C32 C31 N4 118.1(3) . . ?
C31 C32 C27 118.1(3) . . ?
C31 C32 H32A 121.0 . . ?
C27 C32 H32A 121.0 . . ?
N15 C33 H33A 109.5 . . ?
N15 C33 H33B 109.5 . . ?
H33A C33 H33B 109.5 . . ?
N15 C33 H33C 109.5 . . ?
H33A C33 H33C 109.5 . . ?
H33B C33 H33C 109.5 . . ?
N15 C34 H34A 109.5 . . ?
N15 C34 H34B 109.5 . . ?
H34A C34 H34B 109.5 . . ?
N15 C34 H34C 109.5 . . ?
H34A C34 H34C 109.5 . . ?
H34B C34 H34C 109.5 . . ?
O13 C35 N15 124.6(4) . . ?
O13 C35 H35A 117.7 . . ?
N15 C35 H35A 117.7 . . ?
O8 N1 O7 124.2(4) . . ?
O8 N1 C24 118.6(3) . . ?
O7 N1 C24 117.2(4) . . ?
O5 N2 O6 125.5(4) . . ?
O5 N2 C22 117.3(3) . . ?
O6 N2 C22 117.2(4) . . ?
O3 N3 O4 124.5(3) . . ?
O3 N3 C29 117.5(3) . . ?
O4 N3 C29 118.0(3) . . ?
O1 N4 O2 124.5(3) . . ?
O1 N4 C31 118.8(3) . . ?
O2 N4 C31 116.7(3) . . ?
C8 N5 C9 115.0(3) . . ?
C8 N5 Ag1 124.8(2) . . ?
C9 N5 Ag1 119.53(19) . . ?
C7 N6 C8 114.5(3) . . ?
C7 N7 C9 114.5(3) . . ?
C9 N8 H8A 120.0 . . ?
C9 N8 H8B 120.0 . . ?
H8A N8 H8B 120.0 . . ?
C8 N9 H9A 120.0 . . ?
C8 N9 H9B 120.0 . . ?
H9A N9 H9B 120.0 . . ?
C18 N10 H10A 120.0 . . ?
C18 N10 H10B 120.0 . . ?
H10A N10 H10B 120.0 . . ?
C17 N11 H11B 120.0 . . ?
C17 N11 H11C 120.0 . . ?
H11B N11 H11C 120.0 . . ?
C16 N12 C18 114.3(3) . . ?
C16 N12 Ag1 109.2(2) . . ?
C18 N12 Ag1 118.1(2) . . ?
C17 N13 C18 114.8(3) . . ?
C17 N13 Ag2 117.5(2) . 2_554 ?
C18 N13 Ag2 127.7(2) . 2_554 ?
C16 N14 C17 114.6(3) . . ?
C35 N15 C33 121.3(3) . . ?
C35 N15 C34 121.4(3) . . ?
C33 N15 C34 117.2(3) . . ?
C19 O9 Ag2 123.0(2) . . ?
C19 O10 Ag1 130.6(2) . . ?
C26 O11 Ag1 126.1(2) . . ?
C26 O12 Ag2 118.6(2) . . ?
C35 O13 Ag2 130.6(2) . . ?

loop_
_geom_bond_atom_site_label_1
_geom_bond_atom_site_label_2
_geom_bond_distance
_geom_bond_site_symmetry_2
_geom_bond_publ_flag
Ag1 O10 2.251(3) . y
Ag1 O11 2.323(2) . y
Ag1 N5 2.410(3) . y
Ag1 N12 2.468(3) . y
Ag1 Ag2 3.1280(4) . ?
Ag2 O9 2.267(3) . y
Ag2 O12 2.283(3) . y
Ag2 N13 2.452(3) 2 y
Ag2 O13 2.495(3) . y
C1 C2 1.382(5) . ?
C1 C6 1.397(5) . ?
C1 C7 1.489(4) . ?
C2 C3 1.381(5) . ?
C2 H2A 0.9500 . ?
C3 C4 1.381(6) . ?
C3 H3A 0.9500 . ?
C4 C5 1.375(6) . ?
C4 H4A 0.9500 . ?
C5 C6 1.390(5) . ?
C5 H5A 0.9500 . ?
C6 H6A 0.9500 . ?
C7 N7 1.331(4) . ?
C7 N6 1.329(4) . ?
C8 N9 1.335(4) . ?
C8 N5 1.341(4) . ?
C8 N6 1.349(4) . ?
C9 N8 1.323(4) . ?
C9 N7 1.345(4) . ?
C9 N5 1.355(4) . ?
C10 C11 1.383(5) . ?
C10 C15 1.390(5) . ?
C10 C16 1.489(5) . ?
C11 C12 1.393(5) . ?
C11 H11A 0.9500 . ?
C12 C13 1.369(7) . ?
C12 H12A 0.9500 . ?
C13 C14 1.369(7) . ?
C13 H13A 0.9500 . ?
C14 C15 1.402(5) . ?
C14 H14A 0.9500 . ?
C15 H15A 0.9500 . ?
C16 N14 1.323(5) . ?
C16 N12 1.332(4) . ?
C17 N11 1.336(4) . ?
C17 N13 1.342(4) . ?
C17 N14 1.355(4) . ?
C18 N10 1.326(5) . ?
C18 N13 1.340(4) . ?
C18 N12 1.361(4) . ?
C19 O9 1.247(4) . ?
C19 O10 1.242(4) . ?
C19 C20 1.518(5) . ?
C20 C21 1.373(5) . ?
C20 C25 1.391(5) . ?
C21 C22 1.378(5) . ?
C21 H21A 0.9500 . ?
C22 C23 1.379(5) . ?
C22 N2 1.481(5) . ?
C23 C24 1.367(5) . ?
C23 H23A 0.9500 . ?
C24 C25 1.395(5) . ?
C24 N1 1.470(5) . ?
C25 H25A 0.9500 . ?
C26 O11 1.251(4) . ?
C26 O12 1.253(4) . ?
C26 C27 1.511(4) . ?
C27 C32 1.386(5) . ?
C27 C28 1.395(5) . ?
C28 C29 1.372(5) . ?
C28 H28A 0.9500 . ?
C29 C30 1.381(5) . ?
C29 N3 1.468(4) . ?
C30 C31 1.371(5) . ?
C30 H30A 0.9500 . ?
C31 C32 1.387(5) . ?
C31 N4 1.473(4) . ?
C32 H32A 0.9500 . ?
C33 N15 1.442(5) . ?
C33 H33A 0.9800 . ?
C33 H33B 0.9800 . ?
C33 H33C 0.9800 . ?
C34 N15 1.457(4) . ?
C34 H34A 0.9800 . ?
C34 H34B 0.9800 . ?
C34 H34C 0.9800 . ?
C35 O13 1.235(5) . ?
C35 N15 1.320(5) . ?
C35 H35A 0.9500 . ?
N1 O8 1.211(5) . ?
N1 O7 1.232(4) . ?
N2 O5 1.214(5) . ?
N2 O6 1.216(5) . ?
N3 O3 1.213(4) . ?
N3 O4 1.225(4) . ?
N4 O1 1.211(4) . ?
N4 O2 1.223(4) . ?
N8 H8A 0.8800 . ?
N8 H8B 0.8800 . ?
N9 H9A 0.8800 . ?
N9 H9B 0.8800 . ?
N10 H10A 0.8800 . ?
N10 H10B 0.8800 . ?
N11 H11B 0.8800 . ?
N11 H11C 0.8800 . ?
N13 Ag2 2.452(3) 2_554 ?

loop_
_geom_hbond_atom_site_label_D
_geom_hbond_atom_site_label_H
_geom_hbond_atom_site_label_A
_geom_hbond_distance_DH
_geom_hbond_distance_HA
_geom_hbond_distance_DA
_geom_hbond_angle_DHA
_geom_hbond_site_symmetry_A
N8 H8A N6 0.88 2.20 3.009(4) 152.1 4
N8 H8B O10 0.88 2.00 2.846(4) 159.8 .
N9 H9A O11 0.88 2.06 2.933(4) 174.5 .
N9 H9B N7 0.88 2.43 3.270(4) 158.7 4_454
N10 H10A O9 0.88 2.05 2.833(4) 147.7 2_554
N11 H11B O12 0.88 2.04 2.912(4) 170.4 2_554
N11 H11C O13 0.88 1.97 2.811(4) 160.2 1_554
